data_1537117
loop_
_publ_author_name
'Kuban, R.J.'

_publ_section_title
;
 OD interpretation of the crystal structure of lithium tellurite, Li2 Te
 O3
;
_journal_name_full 'Crystal Research and Technology'
_journal_page_first 85
_journal_page_last 90
_journal_volume 18
_journal_year 1983
_chemical_formula_sum 'Li2 O3 Te'
_chemical_name_systematic 'Li2 (Te O3)'
_space_group_IT_number 12
_symmetry_space_group_name_Hall '-C 2y'
_symmetry_space_group_name_H-M 'C 1 2/m 1'
_cell_angle_alpha 90
_cell_angle_beta 95.5
_cell_angle_gamma 90
_cell_formula_units_Z 4
_cell_length_a 5.06
_cell_length_b 9.56
_cell_length_c 13.72
_cell_volume 660.630
_citation_journal_id_ASTM CRTEDF
_cod_data_source_file Kuban_CRTEDF_1983_673.cif
_cod_data_source_block Li2O3Te1
_cod_original_cell_volume 660.6304
_cod_original_formula_sum 'Li2 O3 Te1'
_cod_database_code 1537117

loop_
_symmetry_equiv_pos_as_xyz
x,y,z
-x,y,-z
-x,-y,-z
x,-y,z
x+1/2,y+1/2,z
-x+1/2,y+1/2,-z
-x+1/2,-y+1/2,-z
x+1/2,-y+1/2,z

loop_
_atom_site_label
_atom_site_type_symbol
_atom_site_fract_x
_atom_site_fract_y
_atom_site_fract_z
_atom_site_occupancy
_atom_site_U_iso_or_equiv
Li1 Li+1 0.7984 0.1603 -0.0651 1 0.0
Te1 Te+4 0.2604 0 -0.1604 1 0.0
O2 O-2 0.1836 0.1498 -0.0815 1 0.0
O1 O-2 0.6414 0 -0.136 1 0.0
